data_7107091
loop_
_publ_author_name
'Celedonio Alvarez'
'Romen Carrillo'
'Raul Garcia-Rodriguez'
'Daniel Miguel'

_publ_section_title
;
 pH-driven dynamic stereoinduction: epimerization upon dimerization in
 rhenium(I) complexes
;
_journal_name_full Chem.Commun.
_journal_page_first 12765
_journal_paper_doi 10.1039/c1cc14799d
_journal_volume 47
_journal_year 2011
_chemical_formula_sum 'C13 H11 F3 N O8 Re S'
_chemical_formula_weight 584.49
_chemical_name_systematic
;
?
;
_space_group_IT_number 14
_symmetry_cell_setting monoclinic
_symmetry_space_group_name_Hall '-P 2yn'
_symmetry_space_group_name_H-M 'P 1 21/n 1'
_atom_sites_solution_hydrogens geom
_atom_sites_solution_primary direct
_atom_sites_solution_secondary difmap
_audit_creation_method SHELXL-97
_cell_angle_alpha 90.00
_cell_angle_beta 98.535(6)
_cell_angle_gamma 90.00
_cell_formula_units_Z 4
_cell_length_a 10.239(3)
_cell_length_b 13.250(3)
_cell_length_c 13.777(4)
_cell_measurement_reflns_used 860
_cell_measurement_temperature 293(2)
_cell_measurement_theta_max 25.30
_cell_measurement_theta_min 3.09
_cell_volume 1848.4(9)
_computing_cell_refinement 'Bruker SMART'
_computing_data_collection 'Bruker SMART'
_computing_data_reduction 'Bruker SAINT'
_computing_molecular_graphics 'Bruker SHELXTL'
_computing_publication_material 'Bruker SHELXTL'
_computing_structure_refinement 'SHELXL-97 (Sheldrick, 1997)'
_computing_structure_solution
;
M. C. Burla, M. Camalli, B. Carrozzini, G. L. Cascarano, C. Giacovazzo,
G. Polidori and R. Spagna. J. Appl. Cryst. (2003). 36, 1103.'
;
_diffrn_ambient_temperature 293(2)
_diffrn_measured_fraction_theta_full 0.997
_diffrn_measured_fraction_theta_max 0.997
_diffrn_measurement_device_type 'CCD area detector'
_diffrn_measurement_method 'phi and omega scans'
_diffrn_radiation_monochromator graphite
_diffrn_radiation_source 'fine-focus sealed tube'
_diffrn_radiation_type MoK\a
_diffrn_radiation_wavelength 0.71073
_diffrn_reflns_av_R_equivalents 0.0304
_diffrn_reflns_av_sigmaI/netI 0.0303
_diffrn_reflns_limit_h_max 12
_diffrn_reflns_limit_h_min -12
_diffrn_reflns_limit_k_max 15
_diffrn_reflns_limit_k_min -15
_diffrn_reflns_limit_l_max 16
_diffrn_reflns_limit_l_min -13
_diffrn_reflns_number 10273
_diffrn_reflns_theta_full 25.36
_diffrn_reflns_theta_max 25.36
_diffrn_reflns_theta_min 2.14
_exptl_absorpt_coefficient_mu 6.757
_exptl_absorpt_correction_T_max 1.000000
_exptl_absorpt_correction_T_min 0.309741
_exptl_absorpt_correction_type multi-scan
_exptl_absorpt_process_details SADABS
_exptl_crystal_colour COLORLESS
_exptl_crystal_density_diffrn 2.100
_exptl_crystal_density_method 'not measured'
_exptl_crystal_description PRISM
_exptl_crystal_F_000 1112
_exptl_crystal_size_max 0.22
_exptl_crystal_size_mid 0.10
_exptl_crystal_size_min 0.08
_refine_diff_density_max 0.535
_refine_diff_density_min -0.485
_refine_diff_density_rms 0.081
_refine_ls_extinction_method none
_refine_ls_goodness_of_fit_ref 1.023
_refine_ls_hydrogen_treatment mixed
_refine_ls_matrix_type full
_refine_ls_number_parameters 249
_refine_ls_number_reflns 3375
_refine_ls_number_restraints 0
_refine_ls_restrained_S_all 1.023
_refine_ls_R_factor_all 0.0275
_refine_ls_R_factor_gt 0.0202
_refine_ls_shift/su_max 0.013
_refine_ls_shift/su_mean 0.000
_refine_ls_structure_factor_coef Fsqd
_refine_ls_weighting_details 'calc w=1/[\s^2^(Fo^2^)+(0.0195P)^2^+0.9978P] where P=(Fo^2^+2Fc^2^)/3'
_refine_ls_weighting_scheme calc
_refine_ls_wR_factor_gt 0.0464
_refine_ls_wR_factor_ref 0.0493
_reflns_number_gt 2899
_reflns_number_total 3375
_reflns_threshold_expression >2sigma(I)
_cod_data_source_file c1cc14799d.txt
_cod_data_source_block Compound_1_rg577am
_cod_depositor_comments
;
The following automatic conversions were performed:

'_symmetry_cell_setting' tag value 'onoclinic' was replaced with
'monoclinic' value as specified in the replacement file
'/home/robertas/cod-tools/perl-scripts/inputs/replacement_values.lst'.

Automatic conversion script
Id: cif_fix_values 3143 2015-03-26 13:38:13Z robertas 
;
_cod_original_cell_volume 1848.3(8)
_cod_original_sg_symbol_H-M P2(1)/n
_cod_database_code 7107091

loop_
_symmetry_equiv_pos_as_xyz
'x, y, z'
'-x+1/2, y+1/2, -z+1/2'
'-x, -y, -z'
'x-1/2, -y-1/2, z-1/2'

loop_
_atom_site_label
_atom_site_type_symbol
_atom_site_fract_x
_atom_site_fract_y
_atom_site_fract_z
_atom_site_U_iso_or_equiv
_atom_site_adp_type
_atom_site_occupancy
_atom_site_symmetry_multiplicity
_atom_site_calc_flag
_atom_site_refinement_flags
O52 O 0.6565(3) 0.7004(2) 0.6093(3) 0.0699(9) Uani 1 1 d .
Re1 Re 0.329317(14) 0.879863(10) 0.625744(10) 0.03751(6) Uani 1 1 d .
C1 C 0.3469(4) 1.0171(3) 0.6690(3) 0.0530(10) Uani 1 1 d .
O1 O 0.3584(4) 1.0984(2) 0.6964(3) 0.0859(12) Uani 1 1 d .
C2 C 0.2044(4) 0.8630(3) 0.7139(3) 0.0462(9) Uani 1 1 d .
O2 O 0.1290(3) 0.8533(3) 0.7675(2) 0.0648(8) Uani 1 1 d .
C3 C 0.4612(4) 0.8446(4) 0.7322(3) 0.0526(10) Uani 1 1 d .
O3 O 0.5390(3) 0.8221(3) 0.7981(3) 0.0858(11) Uani 1 1 d .
N1 N 0.3169(3) 0.7309(2) 0.5595(2) 0.0403(7) Uani 1 1 d .
O4 O 0.4496(3) 0.88970(18) 0.5094(2) 0.0405(6) Uani 1 1 d .
H4 H 0.523(5) 0.880(3) 0.532(4) 0.067(17) Uiso 1 1 d .
O5 O 0.1815(2) 0.91564(19) 0.5000(2) 0.0438(6) Uani 1 1 d .
C11 C 0.2761(5) 0.6462(3) 0.6000(3) 0.0573(11) Uani 1 1 d .
H11 H 0.2451 0.6505 0.6600 0.069 Uiso 1 1 calc R
C12 C 0.2788(6) 0.5541(3) 0.5556(4) 0.0760(15) Uani 1 1 d .
H12 H 0.2504 0.4968 0.5855 0.091 Uiso 1 1 calc R
C13 C 0.3234(5) 0.5468(3) 0.4672(4) 0.0693(14) Uani 1 1 d .
H13 H 0.3251 0.4844 0.4364 0.083 Uiso 1 1 calc R
C14 C 0.3659(5) 0.6322(3) 0.4238(3) 0.0534(11) Uani 1 1 d .
H14 H 0.3973 0.6285 0.3639 0.064 Uiso 1 1 calc R
C15 C 0.3603(3) 0.7236(3) 0.4721(3) 0.0371(8) Uani 1 1 d .
C16 C 0.4029(4) 0.8213(3) 0.4298(3) 0.0397(8) Uani 1 1 d .
H16 H 0.4755 0.8072 0.3927 0.048 Uiso 1 1 calc R
C17 C 0.2923(4) 0.8743(3) 0.3627(3) 0.0499(10) Uani 1 1 d .
H17A H 0.3302 0.9307 0.3316 0.060 Uiso 1 1 calc R
H17B H 0.2569 0.8276 0.3112 0.060 Uiso 1 1 calc R
C18 C 0.1802(4) 0.9133(3) 0.4105(3) 0.0449(9) Uani 1 1 d .
C19 C 0.0617(5) 0.9512(4) 0.3449(4) 0.0688(13) Uani 1 1 d .
H19A H 0.0334 0.9016 0.2954 0.103 Uiso 1 1 calc R
H19B H 0.0834 1.0127 0.3141 0.103 Uiso 1 1 calc R
H19C H -0.0081 0.9637 0.3828 0.103 Uiso 1 1 calc R
C51 C 0.8638(5) 0.7328(4) 0.5286(4) 0.0718(14) Uani 1 1 d .
F51 F 0.8021(4) 0.7127(4) 0.4419(3) 0.1385(16) Uani 1 1 d .
F52 F 0.9182(4) 0.6471(3) 0.5615(4) 0.1401(18) Uani 1 1 d .
F53 F 0.9586(3) 0.7970(3) 0.5217(3) 0.1123(12) Uani 1 1 d .
O51 O 0.6999(3) 0.87065(19) 0.5615(3) 0.0630(8) Uani 1 1 d .
O53 O 0.8367(4) 0.7956(3) 0.6992(2) 0.0814(10) Uani 1 1 d .
S51 S 0.75185(10) 0.77839(7) 0.60907(8) 0.0464(2) Uani 1 1 d .

loop_
_atom_site_aniso_label
_atom_site_aniso_U_11
_atom_site_aniso_U_22
_atom_site_aniso_U_33
_atom_site_aniso_U_23
_atom_site_aniso_U_13
_atom_site_aniso_U_12
O52 0.0593(18) 0.0529(18) 0.100(3) 0.0061(17) 0.0212(18) -0.0140(15)
Re1 0.04263(10) 0.03776(10) 0.03353(9) -0.00256(6) 0.01023(6) -0.00370(6)
C1 0.068(3) 0.050(3) 0.047(2) -0.007(2) 0.027(2) -0.009(2)
O1 0.138(3) 0.0516(19) 0.081(3) -0.0282(18) 0.057(2) -0.028(2)
C2 0.050(2) 0.050(2) 0.038(2) 0.0005(18) 0.0048(19) 0.0020(18)
O2 0.0572(18) 0.092(2) 0.0499(19) 0.0075(16) 0.0235(16) -0.0008(17)
C3 0.048(2) 0.070(3) 0.041(2) -0.008(2) 0.008(2) 0.003(2)
O3 0.069(2) 0.133(3) 0.052(2) 0.000(2) -0.0045(18) 0.018(2)
N1 0.0490(18) 0.0320(16) 0.0407(18) 0.0022(13) 0.0094(15) -0.0047(13)
O4 0.0433(16) 0.0386(15) 0.0410(15) -0.0045(11) 0.0110(13) -0.0076(12)
O5 0.0467(15) 0.0404(14) 0.0440(17) 0.0033(12) 0.0053(13) -0.0015(12)
C11 0.082(3) 0.044(2) 0.049(2) 0.010(2) 0.019(2) -0.011(2)
C12 0.118(4) 0.038(3) 0.074(4) 0.008(2) 0.023(3) -0.019(3)
C13 0.107(4) 0.033(2) 0.068(3) -0.004(2) 0.010(3) -0.003(2)
C14 0.072(3) 0.037(2) 0.051(3) -0.0067(18) 0.008(2) -0.0002(19)
C15 0.043(2) 0.0349(19) 0.035(2) 0.0011(15) 0.0077(16) -0.0009(15)
C16 0.052(2) 0.0333(19) 0.036(2) -0.0053(15) 0.0160(17) -0.0054(16)
C17 0.073(3) 0.039(2) 0.038(2) 0.0040(17) 0.010(2) -0.0051(19)
C18 0.059(2) 0.0284(18) 0.046(2) 0.0029(17) 0.0047(19) -0.0112(17)
C19 0.074(3) 0.063(3) 0.063(3) 0.009(2) -0.011(3) 0.003(2)
C51 0.062(3) 0.075(4) 0.081(4) -0.017(3) 0.021(3) -0.009(3)
F51 0.131(3) 0.205(4) 0.084(3) -0.076(3) 0.030(2) -0.026(3)
F52 0.097(3) 0.100(3) 0.233(6) -0.009(3) 0.055(3) 0.033(2)
F53 0.087(2) 0.128(3) 0.135(3) -0.022(2) 0.063(2) -0.044(2)
O51 0.0548(17) 0.0442(17) 0.089(2) 0.0136(15) 0.0077(17) -0.0036(13)
O53 0.090(2) 0.104(3) 0.0469(19) 0.0031(18) -0.0022(18) -0.021(2)
S51 0.0482(5) 0.0448(5) 0.0472(6) 0.0024(4) 0.0099(5) -0.0082(4)

loop_
_atom_type_symbol
_atom_type_description
_atom_type_scat_dispersion_real
_atom_type_scat_dispersion_imag
_atom_type_scat_source
C C 0.0033 0.0016 'International Tables Vol C Tables 4.2.6.8 and 6.1.1.4'
H H 0.0000 0.0000 'International Tables Vol C Tables 4.2.6.8 and 6.1.1.4'
N N 0.0061 0.0033 'International Tables Vol C Tables 4.2.6.8 and 6.1.1.4'
O O 0.0106 0.0060 'International Tables Vol C Tables 4.2.6.8 and 6.1.1.4'
F F 0.0171 0.0103 'International Tables Vol C Tables 4.2.6.8 and 6.1.1.4'
S S 0.1246 0.1234 'International Tables Vol C Tables 4.2.6.8 and 6.1.1.4'
Re Re -1.0185 7.2310 'International Tables Vol C Tables 4.2.6.8 and 6.1.1.4'

loop_
_geom_angle_atom_site_label_1
_geom_angle_atom_site_label_2
_geom_angle_atom_site_label_3
_geom_angle
C3 Re1 C2 86.91(17)
C3 Re1 C1 88.3(2)
C2 Re1 C1 87.37(16)
C3 Re1 O4 99.75(15)
C2 Re1 O4 171.65(14)
C1 Re1 O4 97.80(13)
C3 Re1 N1 95.24(16)
C2 Re1 N1 99.13(14)
C1 Re1 N1 172.74(14)
O4 Re1 N1 75.38(10)
C3 Re1 O5 177.63(14)
C2 Re1 O5 94.58(14)
C1 Re1 O5 93.61(16)
O4 Re1 O5 78.61(11)
N1 Re1 O5 82.71(11)
O1 C1 Re1 178.8(5)
O2 C2 Re1 179.6(4)
O3 C3 Re1 178.3(4)
C15 N1 C11 118.3(3)
C15 N1 Re1 115.8(2)
C11 N1 Re1 125.9(3)
C16 O4 Re1 111.3(2)
C18 O5 Re1 134.0(3)
N1 C11 C12 122.1(4)
C11 C12 C13 119.6(4)
C12 C13 C14 119.8(4)
C13 C14 C15 118.0(4)
N1 C15 C14 122.3(3)
N1 C15 C16 115.8(3)
C14 C15 C16 121.9(3)
O4 C16 C15 109.1(3)
O4 C16 C17 107.6(3)
C15 C16 C17 113.5(3)
C18 C17 C16 116.2(3)
O5 C18 C19 119.1(4)
O5 C18 C17 123.6(4)
C19 C18 C17 117.3(4)
F51 C51 F53 109.4(5)
F51 C51 F52 105.3(5)
F53 C51 F52 107.9(5)
F51 C51 S51 111.5(4)
F53 C51 S51 111.9(4)
F52 C51 S51 110.6(4)
O52 S51 O53 116.4(2)
O52 S51 O51 114.06(19)
O53 S51 O51 113.2(2)
O52 S51 C51 104.8(2)
O53 S51 C51 103.1(2)
O51 S51 C51 103.2(2)

loop_
_geom_bond_atom_site_label_1
_geom_bond_atom_site_label_2
_geom_bond_distance
O52 S51 1.422(3)
Re1 C3 1.899(5)
Re1 C2 1.903(4)
Re1 C1 1.914(4)
Re1 O4 2.166(3)
Re1 N1 2.170(3)
Re1 O5 2.176(3)
C1 O1 1.141(5)
C2 O2 1.152(5)
C3 O3 1.153(5)
N1 C15 1.347(4)
N1 C11 1.348(5)
O4 C16 1.448(4)
O5 C18 1.232(5)
C11 C12 1.366(6)
C12 C13 1.366(7)
C13 C14 1.380(6)
C14 C15 1.388(5)
C15 C16 1.510(5)
C16 C17 1.524(5)
C17 C18 1.497(6)
C18 C19 1.488(6)
C51 F51 1.294(6)
C51 F53 1.305(5)
C51 F52 1.315(6)
C51 S51 1.812(5)
O51 S51 1.450(3)
O53 S51 1.425(3)
